data_7129666
loop_
_publ_author_name
'Zheng, Long-Sheng'
'Yin, Congcong'
'Wang, Fangyuan'
'Chen, Gen-Qiang'
'Zhang, Xumu'

_publ_section_title
;
 Enantioselective synthesis of cis-hexahydro-\g-carboline derivatives via
 Ir-catalysed asymmetric hydrogenation
;
_journal_name_full 'Chemical Communications'
_journal_paper_doi 10.1039/D1CC06888A
_journal_year 2022
_chemical_absolute_configuration unk
_chemical_formula_moiety 'C14 H18 N2 O2'
_chemical_formula_sum 'C14 H18 N2 O2'
_chemical_formula_weight 246.30
_space_group_crystal_system monoclinic
_space_group_IT_number 4
_space_group_name_Hall 'P 2yb'
_space_group_name_H-M_alt 'P 1 21 1'
_atom_sites_solution_hydrogens mixed
_atom_sites_solution_primary dual
_audit_creation_date 2021-09-08
_audit_creation_method
;
Olex2 1.2
(compiled 2018.05.29 svn.r3508 for OlexSys, GUI svn.r5506)
;
_audit_update_record
;
2021-09-08 deposited with the CCDC.	2022-02-03 downloaded from the CCDC.
;
_cell_angle_alpha 90
_cell_angle_beta 98.910(3)
_cell_angle_gamma 90
_cell_formula_units_Z 2
_cell_length_a 8.5260(7)
_cell_length_b 7.7633(6)
_cell_length_c 9.5887(8)
_cell_measurement_reflns_used 9535
_cell_measurement_temperature 100(2)
_cell_measurement_theta_max 72.675
_cell_measurement_theta_min 4.668
_cell_volume 627.02(9)
_computing_cell_refinement 'SAINT V8.40A (?, 2016)'
_computing_data_reduction 'SAINT V8.40A (?, 2016)'
_computing_molecular_graphics 'Olex2 (Dolomanov et al., 2009)'
_computing_publication_material 'Olex2 (Dolomanov et al., 2009)'
_computing_structure_refinement 'ShelXL (Sheldrick, 2015)'
_computing_structure_solution 'ShelXT (Sheldrick, 2015)'
_diffrn_ambient_temperature 100.0
_diffrn_detector 'Bruker APEX2 area detector'
_diffrn_detector_area_resol_mean 7.9
_diffrn_detector_type 'CCD area detector'
_diffrn_measured_fraction_theta_full 1.000
_diffrn_measured_fraction_theta_max 0.992
_diffrn_measurement_device 'three-circle diffractometer'
_diffrn_measurement_device_type 'Bruker APEX-II CCD'
_diffrn_measurement_method '\f and \w scans'
_diffrn_radiation_monochromator 'mirror optics'
_diffrn_radiation_probe x-ray
_diffrn_radiation_type CuK\a
_diffrn_radiation_wavelength 1.54178
_diffrn_reflns_av_R_equivalents 0.0620
_diffrn_reflns_av_unetI/netI 0.0383
_diffrn_reflns_Laue_measured_fraction_full 1.000
_diffrn_reflns_Laue_measured_fraction_max 0.992
_diffrn_reflns_limit_h_max 10
_diffrn_reflns_limit_h_min -10
_diffrn_reflns_limit_k_max 9
_diffrn_reflns_limit_k_min -9
_diffrn_reflns_limit_l_max 11
_diffrn_reflns_limit_l_min -11
_diffrn_reflns_number 17968
_diffrn_reflns_point_group_measured_fraction_full 0.996
_diffrn_reflns_point_group_measured_fraction_max 0.982
_diffrn_reflns_theta_full 67.679
_diffrn_reflns_theta_max 72.625
_diffrn_reflns_theta_min 4.668
_diffrn_source 'microfocus sealed X-ray tube'
_diffrn_source_type 'Incoatec I\ms'
_diffrn_standards_number 0
_exptl_absorpt_coefficient_mu 0.710
_exptl_absorpt_correction_T_max 0.7536
_exptl_absorpt_correction_T_min 0.4687
_exptl_absorpt_correction_type multi-scan
_exptl_absorpt_process_details
'SADABS-2016/2 (Bruker,2016/2) was used for absorption correction. wR2(int) was 0.1546 before and 0.0936 after correction. The Ratio of minimum to maximum transmission is 0.6219. The \l/2 correction factor is Not present.'
_exptl_crystal_colour 'light colourless'
_exptl_crystal_colour_modifier light
_exptl_crystal_colour_primary colourless
_exptl_crystal_density_diffrn 1.305
_exptl_crystal_description block
_exptl_crystal_F_000 264
_exptl_crystal_size_max 0.13
_exptl_crystal_size_mid 0.12
_exptl_crystal_size_min 0.1
_refine_diff_density_max 0.221
_refine_diff_density_min -0.198
_refine_diff_density_rms 0.042
_refine_ls_abs_structure_details
;
 Flack x determined using 1100 quotients [(I+)-(I-)]/[(I+)+(I-)]
 (Parsons, Flack and Wagner, Acta Cryst. B69 (2013) 249-259).
;
_refine_ls_abs_structure_Flack 0.03(9)
_refine_ls_extinction_method none
_refine_ls_goodness_of_fit_ref 1.069
_refine_ls_hydrogen_treatment mixed
_refine_ls_matrix_type full
_refine_ls_number_parameters 168
_refine_ls_number_reflns 2463
_refine_ls_number_restraints 1
_refine_ls_restrained_S_all 1.069
_refine_ls_R_factor_all 0.0332
_refine_ls_R_factor_gt 0.0331
_refine_ls_shift/su_max 0.000
_refine_ls_shift/su_mean 0.000
_refine_ls_structure_factor_coef Fsqd
_refine_ls_weighting_details 'w=1/[\s^2^(Fo^2^)+(0.0490P)^2^+0.1191P] where P=(Fo^2^+2Fc^2^)/3'
_refine_ls_weighting_scheme calc
_refine_ls_wR_factor_gt 0.0858
_refine_ls_wR_factor_ref 0.0859
_reflns_Friedel_coverage 0.838
_reflns_Friedel_fraction_full 0.991
_reflns_Friedel_fraction_max 0.971
_reflns_number_gt 2445
_reflns_number_total 2463
_reflns_threshold_expression 'I > 2\s(I)'
_cod_data_source_file d1cc06888a2.cif
_cod_data_source_block 1
_cod_database_code 7129666
_shelx_shelxl_version_number 2018/3
_shelx_space_group_comment
;
The symmetry employed for this shelxl refinement is uniquely defined
by the following loop, which should always be used as a source of
symmetry information in preference to the above space-group names.
They are only intended as comments.
;
_shelx_estimated_absorpt_t_max 0.932
_shelx_estimated_absorpt_t_min 0.913
_olex2_refinement_description
;
1. Fixed Uiso
 At 1.2 times of:
  All C(H) groups, All C(H,H) groups
 At 1.5 times of:
  All C(H,H,H) groups
2.a Ternary CH refined with riding coordinates:
 C7(H7), C8(H8)
2.b Secondary CH2 refined with riding coordinates:
 C9(H9a,H9b), C10(H10a,H10b), C11(H11a,H11b), C13(H13a,H13b)
2.c Aromatic/amide H refined with riding coordinates:
 C2(H2), C3(H3), C4(H4), C5(H5)
2.d Idealised Me refined as rotating group:
 C14(H14a,H14b,H14c)
;
_olex2_submission_special_instructions 'No special instructions were received'

loop_
_space_group_symop_operation_xyz
'x, y, z'
'-x, y+1/2, -z'

loop_
_atom_site_label
_atom_site_type_symbol
_atom_site_fract_x
_atom_site_fract_y
_atom_site_fract_z
_atom_site_U_iso_or_equiv
_atom_site_adp_type
_atom_site_occupancy
_atom_site_site_symmetry_order
_atom_site_calc_flag
_atom_site_refinement_flags_posn
_atom_site_refinement_flags_adp
_atom_site_refinement_flags_occupancy
_atom_site_disorder_assembly
_atom_site_disorder_group
O1 O 0.68084(17) 0.20951(18) 0.24487(16) 0.0253(3) Uani 1 1 d . . . . .
O2 O 0.46162(16) 0.36949(19) 0.16931(15) 0.0226(3) Uani 1 1 d . . . . .
N1 N 0.83573(19) 0.8897(2) 0.38390(18) 0.0198(4) Uani 1 1 d . . . . .
H1 H 0.780(3) 0.979(4) 0.345(3) 0.032(7) Uiso 1 1 d . . . . .
N2 N 0.60139(19) 0.4251(2) 0.38139(17) 0.0192(4) Uani 1 1 d . . . . .
C1 C 0.9189(2) 0.7950(2) 0.2953(2) 0.0187(4) Uani 1 1 d . . . . .
C2 C 0.9948(2) 0.8550(3) 0.1859(2) 0.0236(4) Uani 1 1 d . . . . .
H2 H 0.989885 0.973080 0.159593 0.028 Uiso 1 1 calc R . . . .
C3 C 1.0780(2) 0.7362(3) 0.1164(2) 0.0259(4) Uani 1 1 d . . . . .
H3 H 1.130818 0.774359 0.041718 0.031 Uiso 1 1 calc R . . . .
C4 C 1.0852(2) 0.5625(3) 0.1542(2) 0.0248(5) Uani 1 1 d . . . . .
H4 H 1.142832 0.483921 0.105525 0.030 Uiso 1 1 calc R . . . .
C5 C 1.0080(2) 0.5039(3) 0.2634(2) 0.0216(4) Uani 1 1 d . . . . .
H5 H 1.012509 0.385735 0.289369 0.026 Uiso 1 1 calc R . . . .
C6 C 0.9248(2) 0.6200(2) 0.3332(2) 0.0181(4) Uani 1 1 d . . . . .
C7 C 0.8414(2) 0.6017(2) 0.4611(2) 0.0175(4) Uani 1 1 d . . . . .
H7 H 0.923330 0.615555 0.546999 0.021 Uiso 1 1 calc R . . . .
C8 C 0.7368(2) 0.7656(2) 0.4473(2) 0.0191(4) Uani 1 1 d . . . . .
H8 H 0.718965 0.806269 0.542593 0.023 Uiso 1 1 calc R . . . .
C9 C 0.7523(2) 0.4333(3) 0.4775(2) 0.0195(4) Uani 1 1 d . . . . .
H9A H 0.819625 0.334811 0.458554 0.023 Uiso 1 1 calc R . . . .
H9B H 0.731716 0.423302 0.575978 0.023 Uiso 1 1 calc R . . . .
C10 C 0.5774(2) 0.7355(2) 0.3513(2) 0.0185(4) Uani 1 1 d . . . . .
H10A H 0.506856 0.835496 0.357929 0.022 Uiso 1 1 calc R . . . .
H10B H 0.595498 0.725546 0.252153 0.022 Uiso 1 1 calc R . . . .
C11 C 0.4968(2) 0.5727(2) 0.3930(2) 0.0192(4) Uani 1 1 d . . . . .
H11A H 0.475265 0.583090 0.491165 0.023 Uiso 1 1 calc R . . . .
H11B H 0.394445 0.556017 0.330056 0.023 Uiso 1 1 calc R . . . .
C12 C 0.5895(2) 0.3253(2) 0.2639(2) 0.0191(4) Uani 1 1 d . . . . .
C13 C 0.4270(2) 0.2625(3) 0.0439(2) 0.0246(4) Uani 1 1 d . . . . .
H13A H 0.527679 0.221277 0.016262 0.030 Uiso 1 1 calc R . . . .
H13B H 0.370610 0.331860 -0.034893 0.030 Uiso 1 1 calc R . . . .
C14 C 0.3262(3) 0.1104(3) 0.0705(3) 0.0310(5) Uani 1 1 d . . . . .
H14A H 0.293762 0.047974 -0.018157 0.047 Uiso 1 1 calc GR . . . .
H14B H 0.231701 0.150692 0.107336 0.047 Uiso 1 1 calc GR . . . .
H14C H 0.387503 0.033452 0.139445 0.047 Uiso 1 1 calc GR . . . .

loop_
_atom_site_aniso_label
_atom_site_aniso_U_11
_atom_site_aniso_U_22
_atom_site_aniso_U_33
_atom_site_aniso_U_23
_atom_site_aniso_U_13
_atom_site_aniso_U_12
O1 0.0228(7) 0.0171(7) 0.0358(8) -0.0010(6) 0.0034(6) 0.0037(6)
O2 0.0199(7) 0.0202(7) 0.0263(7) -0.0042(6) -0.0004(5) 0.0020(6)
N1 0.0164(8) 0.0143(8) 0.0287(8) -0.0005(6) 0.0037(6) -0.0003(6)
N2 0.0155(8) 0.0159(8) 0.0261(8) 0.0012(6) 0.0030(6) 0.0001(6)
C1 0.0136(9) 0.0163(9) 0.0257(9) -0.0002(7) 0.0010(7) -0.0020(7)
C2 0.0186(9) 0.0239(10) 0.0282(10) 0.0040(8) 0.0029(7) -0.0058(8)
C3 0.0175(9) 0.0338(11) 0.0267(9) 0.0024(9) 0.0038(7) -0.0054(9)
C4 0.0155(9) 0.0319(11) 0.0274(10) -0.0041(8) 0.0044(8) 0.0021(8)
C5 0.0159(9) 0.0206(9) 0.0278(9) -0.0005(8) 0.0019(7) 0.0024(7)
C6 0.0116(8) 0.0184(9) 0.0234(9) 0.0004(7) -0.0001(7) 0.0007(7)
C7 0.0139(8) 0.0154(9) 0.0228(9) 0.0007(7) 0.0013(7) -0.0003(7)
C8 0.0181(9) 0.0162(9) 0.0234(9) -0.0020(7) 0.0040(7) 0.0008(7)
C9 0.0164(9) 0.0167(9) 0.0252(9) 0.0035(7) 0.0021(7) -0.0001(7)
C10 0.0149(9) 0.0157(9) 0.0252(9) 0.0000(7) 0.0042(7) 0.0013(7)
C11 0.0141(8) 0.0172(9) 0.0267(9) -0.0004(8) 0.0047(7) 0.0011(7)
C12 0.0155(8) 0.0140(8) 0.0281(9) 0.0027(7) 0.0047(7) -0.0016(7)
C13 0.0238(10) 0.0229(10) 0.0265(10) -0.0048(8) 0.0014(8) -0.0006(8)
C14 0.0265(11) 0.0250(11) 0.0401(12) -0.0040(9) 0.0007(9) -0.0043(9)

loop_
_atom_type_symbol
_atom_type_description
_atom_type_scat_dispersion_real
_atom_type_scat_dispersion_imag
_atom_type_scat_source
C C 0.0181 0.0091 'International Tables Vol C Tables 4.2.6.8 and 6.1.1.4'
H H 0.0000 0.0000 'International Tables Vol C Tables 4.2.6.8 and 6.1.1.4'
N N 0.0311 0.0180 'International Tables Vol C Tables 4.2.6.8 and 6.1.1.4'
O O 0.0492 0.0322 'International Tables Vol C Tables 4.2.6.8 and 6.1.1.4'

loop_
_geom_angle_atom_site_label_1
_geom_angle_atom_site_label_2
_geom_angle_atom_site_label_3
_geom_angle
_geom_angle_site_symmetry_1
_geom_angle_site_symmetry_3
_geom_angle_publ_flag
C12 O2 C13 116.73(16) . . ?
C1 N1 H1 116.2(18) . . ?
C1 N1 C8 106.51(15) . . ?
C8 N1 H1 112.3(18) . . ?
C9 N2 C11 113.78(15) . . ?
C12 N2 C9 119.53(16) . . ?
C12 N2 C11 122.72(16) . . ?
N1 C1 C6 110.63(17) . . ?
C2 C1 N1 128.31(19) . . ?
C2 C1 C6 121.01(19) . . ?
C1 C2 H2 121.0 . . ?
C1 C2 C3 117.9(2) . . ?
C3 C2 H2 121.0 . . ?
C2 C3 H3 119.3 . . ?
C2 C3 C4 121.32(19) . . ?
C4 C3 H3 119.3 . . ?
C3 C4 H4 119.9 . . ?
C3 C4 C5 120.18(19) . . ?
C5 C4 H4 119.9 . . ?
C4 C5 H5 120.4 . . ?
C6 C5 C4 119.17(19) . . ?
C6 C5 H5 120.4 . . ?
C1 C6 C7 107.31(17) . . ?
C5 C6 C1 120.37(18) . . ?
C5 C6 C7 132.10(18) . . ?
C6 C7 H7 107.5 . . ?
C6 C7 C8 100.97(15) . . ?
C6 C7 C9 117.73(16) . . ?
C8 C7 H7 107.5 . . ?
C9 C7 H7 107.5 . . ?
C9 C7 C8 114.94(15) . . ?
N1 C8 C7 102.35(15) . . ?
N1 C8 H8 110.4 . . ?
N1 C8 C10 111.24(15) . . ?
C7 C8 H8 110.4 . . ?
C10 C8 C7 111.72(15) . . ?
C10 C8 H8 110.4 . . ?
N2 C9 C7 112.00(15) . . ?
N2 C9 H9A 109.2 . . ?
N2 C9 H9B 109.2 . . ?
C7 C9 H9A 109.2 . . ?
C7 C9 H9B 109.2 . . ?
H9A C9 H9B 107.9 . . ?
C8 C10 H10A 109.4 . . ?
C8 C10 H10B 109.4 . . ?
H10A C10 H10B 108.0 . . ?
C11 C10 C8 111.27(15) . . ?
C11 C10 H10A 109.4 . . ?
C11 C10 H10B 109.4 . . ?
N2 C11 C10 108.97(14) . . ?
N2 C11 H11A 109.9 . . ?
N2 C11 H11B 109.9 . . ?
C10 C11 H11A 109.9 . . ?
C10 C11 H11B 109.9 . . ?
H11A C11 H11B 108.3 . . ?
O1 C12 O2 123.64(18) . . ?
O1 C12 N2 125.19(18) . . ?
O2 C12 N2 111.16(16) . . ?
O2 C13 H13A 109.5 . . ?
O2 C13 H13B 109.5 . . ?
O2 C13 C14 110.91(17) . . ?
H13A C13 H13B 108.0 . . ?
C14 C13 H13A 109.5 . . ?
C14 C13 H13B 109.5 . . ?
C13 C14 H14A 109.5 . . ?
C13 C14 H14B 109.5 . . ?
C13 C14 H14C 109.5 . . ?
H14A C14 H14B 109.5 . . ?
H14A C14 H14C 109.5 . . ?
H14B C14 H14C 109.5 . . ?

loop_
_geom_bond_atom_site_label_1
_geom_bond_atom_site_label_2
_geom_bond_distance
_geom_bond_site_symmetry_2
_geom_bond_publ_flag
O1 C12 1.221(2) . ?
O2 C12 1.350(2) . ?
O2 C13 1.453(2) . ?
N1 H1 0.89(3) . ?
N1 C1 1.397(3) . ?
N1 C8 1.472(2) . ?
N2 C9 1.463(2) . ?
N2 C11 1.467(2) . ?
N2 C12 1.358(3) . ?
C1 C2 1.394(3) . ?
C1 C6 1.405(3) . ?
C2 H2 0.9500 . ?
C2 C3 1.395(3) . ?
C3 H3 0.9500 . ?
C3 C4 1.395(3) . ?
C4 H4 0.9500 . ?
C4 C5 1.397(3) . ?
C5 H5 0.9500 . ?
C5 C6 1.382(3) . ?
C6 C7 1.516(3) . ?
C7 H7 1.0000 . ?
C7 C8 1.548(3) . ?
C7 C9 1.532(3) . ?
C8 H8 1.0000 . ?
C8 C10 1.537(3) . ?
C9 H9A 0.9900 . ?
C9 H9B 0.9900 . ?
C10 H10A 0.9900 . ?
C10 H10B 0.9900 . ?
C10 C11 1.520(3) . ?
C11 H11A 0.9900 . ?
C11 H11B 0.9900 . ?
C13 H13A 0.9900 . ?
C13 H13B 0.9900 . ?
C13 C14 1.505(3) . ?
C14 H14A 0.9800 . ?
C14 H14B 0.9800 . ?
C14 H14C 0.9800 . ?
